data_4062382
loop_
_publ_author_name
'Wang, Baiquan'
'Zhu, Bolin'
'Xu, Shansheng'
'Zhou, Xiuzhong'

_publ_section_title
;
 Reactions of Doubly Bridged Biscyclopentadienes with Molybdenum
 (Tungsten) Carbonyl
;
_journal_issue 24
_journal_name_full Organometallics
_journal_page_first 4842
_journal_page_last 4852
_journal_paper_doi 10.1021/om034039z
_journal_volume 22
_journal_year 2003
_chemical_formula_sum 'C21 H18 Mo2 N0 O6 Si'
_chemical_formula_weight 586.32
_space_group_IT_number 11
_symmetry_cell_setting monoclinic
_symmetry_space_group_name_Hall '-P 2yb'
_symmetry_space_group_name_H-M 'P 1 21/m 1'
_cell_angle_alpha 90.00
_cell_angle_beta 117.384(5)
_cell_angle_gamma 90.00
_cell_formula_units_Z 2
_cell_length_a 9.098(3)
_cell_length_b 14.337(5)
_cell_length_c 9.710(3)
_cell_measurement_temperature 293(2)
_cell_volume 1124.5(6)
_diffrn_ambient_temperature 293(2)
_exptl_crystal_density_diffrn 1.732
_cod_depositor_comments
;
The following automatic conversions were performed:
'_symmetry_cell_setting' value 'Monoclinic' changed to 'monoclinic'
according to '/home/saulius/struct/CIF-dictionaries/cif_core.dic'
dictionary named 'cif_core.dic' version 2.4.1 from 2010-06-29.

Automatic conversion script
Id: cif_fix_enum 1527 2010-12-29 10:47:43Z saulius 
;
_cod_original_sg_symbol_H-M 'P 21/m'
_cod_database_code 4062382

loop_
_symmetry_equiv_pos_as_xyz
'x, y, z'
'-x, y+1/2, -z'
'-x, -y, -z'
'x, -y-1/2, z'

loop_
_atom_site_label
_atom_site_type_symbol
_atom_site_fract_x
_atom_site_fract_y
_atom_site_fract_z
_atom_site_U_iso_or_equiv
_atom_site_adp_type
_atom_site_occupancy
_atom_site_symmetry_multiplicity
_atom_site_calc_flag
_atom_site_refinement_flags
_atom_site_disorder_assembly
_atom_site_disorder_group
Mo1 Mo 0.75734(3) -0.130282(15) 0.24367(3) 0.03328(11) Uani 1 1 d . . .
Si1 Si 1.15751(12) -0.2500 0.39418(12) 0.0381(3) Uani 1 2 d S . .
O1 O 0.7956(3) -0.15241(16) 0.5781(3) 0.0718(7) Uani 1 1 d . . .
O2 O 0.5665(3) 0.03524(17) 0.2948(3) 0.0838(8) Uani 1 1 d . . .
O3 O 0.3856(3) -0.15325(16) 0.0022(3) 0.0755(7) Uani 1 1 d . . .
C1 C 0.7790(4) -0.15314(19) 0.4534(4) 0.0465(7) Uani 1 1 d . . .
C2 C 0.6379(4) -0.0257(2) 0.2756(4) 0.0522(8) Uani 1 1 d . . .
C3 C 0.5222(4) -0.1533(2) 0.0943(4) 0.0472(7) Uani 1 1 d . . .
C4 C 1.0248(3) -0.15344(19) 0.2729(3) 0.0372(6) Uani 1 1 d . . .
C5 C 1.0134(3) -0.05921(19) 0.3133(4) 0.0484(7) Uani 1 1 d . . .
H5A H 1.0838 -0.0302 0.4138 0.058 Uiso 1 1 calc R . .
C6 C 0.8942(4) -0.0126(2) 0.1815(4) 0.0564(9) Uani 1 1 d . . .
H6A H 0.8685 0.0541 0.1748 0.068 Uiso 1 1 calc R . .
C7 C 0.8334(3) -0.0757(2) 0.0564(4) 0.0518(8) Uani 1 1 d . . .
H7A H 0.7564 -0.0602 -0.0513 0.062 Uiso 1 1 calc R . .
C8 C 0.9095(3) -0.1638(2) 0.1093(3) 0.0381(6) Uani 1 1 d . . .
C9 C 0.8880(5) -0.2500 0.0118(4) 0.0413(9) Uani 1 2 d S . .
C10 C 1.0250(6) -0.2500 -0.0414(6) 0.0631(13) Uani 1 2 d SD . .
H10 H 1.135(3) -0.2500 0.044(4) 0.095 Uiso 1 2 d SD . .
H11 H 1.015(4) -0.3057(16) -0.100(4) 0.095 Uiso 1 1 d D . .
C11 C 0.7180(6) -0.2500 -0.1340(5) 0.0565(12) Uani 1 2 d SD . .
H12 H 0.627(4) -0.2500 -0.110(6) 0.085 Uiso 1 2 d SD . .
H13 H 0.710(4) -0.1993(17) -0.202(3) 0.085 Uiso 1 1 d D . .
C12 C 1.3650(6) -0.2500 0.3992(7) 0.0728(15) Uani 1 2 d SD . .
H14 H 1.369(7) -0.2500 0.302(4) 0.109 Uiso 1 2 d SD . .
H15 H 1.424(4) -0.1985(19) 0.463(4) 0.109 Uiso 1 1 d D . .
C13 C 1.1877(6) -0.2500 0.5966(5) 0.0562(12) Uani 1 2 d SD . .
H16 H 1.089(4) -0.2500 0.609(6) 0.084 Uiso 1 2 d SD . .
H17 H 1.235(4) -0.3041(16) 0.657(4) 0.084 Uiso 1 1 d D . .

loop_
_atom_site_aniso_label
_atom_site_aniso_U_11
_atom_site_aniso_U_22
_atom_site_aniso_U_33
_atom_site_aniso_U_23
_atom_site_aniso_U_13
_atom_site_aniso_U_12
Mo1 0.03107(15) 0.03088(16) 0.03590(16) 0.00275(10) 0.01369(11) 0.00127(10)
Si1 0.0260(5) 0.0446(6) 0.0359(6) 0.000 0.0077(5) 0.000
O1 0.112(2) 0.0638(15) 0.0500(14) -0.0014(12) 0.0457(15) -0.0076(14)
O2 0.0811(18) 0.0601(16) 0.109(2) -0.0108(15) 0.0425(16) 0.0258(14)
O3 0.0383(13) 0.0671(15) 0.0897(19) 0.0091(14) 0.0025(13) -0.0012(12)
C1 0.0555(19) 0.0359(16) 0.0518(19) -0.0007(14) 0.0279(16) -0.0029(13)
C2 0.0493(19) 0.0465(18) 0.057(2) 0.0005(16) 0.0206(17) 0.0052(15)
C3 0.0421(17) 0.0404(16) 0.0564(19) 0.0047(14) 0.0203(16) 0.0006(14)
C4 0.0252(14) 0.0441(16) 0.0415(16) 0.0018(13) 0.0146(13) -0.0046(11)
C5 0.0376(16) 0.0375(16) 0.062(2) 0.0013(15) 0.0163(15) -0.0094(13)
C6 0.054(2) 0.0382(18) 0.078(2) 0.0165(17) 0.0313(19) -0.0041(15)
C7 0.0397(17) 0.064(2) 0.0502(19) 0.0275(17) 0.0197(15) 0.0015(15)
C8 0.0283(14) 0.0495(17) 0.0375(15) 0.0112(13) 0.0158(13) -0.0007(12)
C9 0.032(2) 0.067(3) 0.028(2) 0.000 0.0162(18) 0.000
C10 0.047(3) 0.102(4) 0.050(3) 0.000 0.029(2) 0.000
C11 0.042(3) 0.092(4) 0.031(2) 0.000 0.013(2) 0.000
C12 0.033(3) 0.103(5) 0.073(4) 0.000 0.016(3) 0.000
C13 0.049(3) 0.067(3) 0.035(2) 0.000 0.004(2) 0.000

loop_
_geom_bond_atom_site_label_1
_geom_bond_atom_site_label_2
_geom_bond_distance
_geom_bond_site_symmetry_2
_geom_bond_publ_flag
Mo1 C2 1.958(3) . ?
Mo1 C1 1.980(3) . ?
Mo1 C3 1.983(3) . ?
Mo1 C6 2.335(3) . ?
Mo1 C4 2.341(3) . ?
Mo1 C5 2.340(3) . ?
Mo1 C8 2.347(3) . ?
Mo1 C7 2.357(3) . ?
Si1 C4 1.858(3) 4 ?
Si1 C4 1.858(3) . ?
Si1 C13 1.856(5) . ?
Si1 C12 1.866(5) . ?
O1 C1 1.150(4) . ?
O2 C2 1.154(3) . ?
O3 C3 1.150(3) . ?
C4 C5 1.424(4) . ?
C4 C8 1.454(4) . ?
C5 C6 1.409(4) . ?
C6 C7 1.407(4) . ?
C7 C8 1.418(4) . ?
C8 C9 1.515(3) . ?
C9 C8 1.515(3) 4 ?
C9 C11 1.543(6) . ?
C9 C10 1.553(5) . ?
